data_8100286
loop_
_publ_author_name
'Mahalakshmi, H.'
'Jain, V. K.'
'Tiekink, E. R. T.'

_publ_section_title
;
Refinement of the crystal structure of tris(perfluorophenyl)arsine, 
C~18~F~15~As, at 173 K
;
_journal_issue 1
_journal_name_full 'Zeitschrift f\"ur Kristallographie - New Crystal Structures'
_journal_page_first 67
_journal_page_last 68
_journal_volume 218
_journal_year 2003
_chemical_formula_moiety 'C18 As F15 '
_chemical_formula_structural ' C18 F15 As '
_chemical_formula_sum 'C18 As F15'
_chemical_formula_weight 576.10
_space_group_IT_number 2
_symmetry_cell_setting triclinic
_symmetry_Int_Tables_number 2
_symmetry_space_group_name_Hall '-P 1'
_symmetry_space_group_name_H-M 'P -1'
_cell_angle_alpha 102.75(5)
_cell_angle_beta 107.08(5)
_cell_angle_gamma 109.81(4)
_cell_formula_units_Z 2
_cell_length_a 10.851(6)
_cell_length_b 11.012(5)
_cell_length_c 8.837(5)
_cell_measurement_temperature 173
_cell_volume 887(1)
_exptl_crystal_density_diffrn 2.156
_cod_original_formula_sum 'C18 As1 F15 '
_cod_database_code 8100286

loop_
_symmetry_equiv_pos_as_xyz
'  +x,  +y,  +z'
'  -x,  -y,  -z'

loop_
_atom_site_label
_atom_site_type_symbol
_atom_site_fract_x
_atom_site_fract_y
_atom_site_fract_z
_atom_site_U_iso_or_equiv
_atom_site_adp_type
_atom_site_occupancy
_atom_site_symmetry_multiplicity
_atom_site_calc_flag
_atom_site_refinement_flags
_atom_site_disorder_assembly
_atom_site_disorder_group
As As 0.17367(3) 0.34683(3) 0.45163(3) 0.02474(7) Uani 1 2 d . . .
F2 F 0.38826(16) 0.52560(17) 0.7921(2) 0.0427(4) Uani 1 2 d . . .
F3 F 0.38310(19) 0.58603(18) 1.1014(2) 0.0514(5) Uani 1 2 d . . .
F4 F 0.1361(2) 0.4599(2) 1.1388(2) 0.0533(5) Uani 1 2 d . . .
F5 F -0.10052(19) 0.2689(2) 0.8674(2) 0.0544(5) Uani 1 2 d . . .
F6 F -0.09702(16) 0.20317(18) 0.55972(19) 0.0430(4) Uani 1 2 d . . .
F8 F 0.17670(16) 0.11239(16) 0.6181(2) 0.0349(3) Uani 1 2 d . . .
F9 F 0.38531(19) 0.03011(18) 0.7102(2) 0.0456(4) Uani 1 2 d . . .
F10 F 0.61493(17) 0.12446(18) 0.6338(2) 0.0526(5) Uani 1 2 d . . .
F11 F 0.63211(18) 0.29338(19) 0.4508(3) 0.0554(5) Uani 1 2 d . . .
F12 F 0.42469(18) 0.37809(16) 0.3590(2) 0.0415(4) Uani 1 2 d . . .
F14 F 0.05685(17) 0.01037(15) 0.2387(2) 0.0377(4) Uani 1 2 d . . .
F15 F -0.19239(19) -0.15596(16) -0.0204(2) 0.0474(4) Uani 1 2 d . . .
F16 F -0.39588(18) -0.06647(19) -0.1206(2) 0.0516(5) Uani 1 2 d . . .
F17 F -0.34597(19) 0.1963(2) 0.0447(2) 0.0537(5) Uani 1 2 d . . .
F18 F -0.09446(18) 0.36545(16) 0.3086(2) 0.0441(4) Uani 1 2 d . . .
C1 C 0.1463(3) 0.3636(2) 0.6650(3) 0.0234(5) Uani 1 2 d . . .
C2 C 0.2653(3) 0.4603(3) 0.8079(3) 0.0289(5) Uani 1 2 d . . .
C3 C 0.2650(3) 0.4930(3) 0.9671(3) 0.0327(6) Uani 1 2 d . . .
C4 C 0.1397(3) 0.4289(3) 0.9853(3) 0.0337(6) Uani 1 2 d . . .
C5 C 0.0199(3) 0.3320(3) 0.8472(3) 0.0339(6) Uani 1 2 d . . .
C6 C 0.0239(3) 0.3005(3) 0.6890(3) 0.0286(5) Uani 1 2 d . . .
C7 C 0.2972(2) 0.2528(2) 0.4916(3) 0.0242(5) Uani 1 2 d . . .
C8 C 0.2903(3) 0.1611(2) 0.5786(3) 0.0265(5) Uani 1 2 d . . .
C9 C 0.3951(3) 0.1181(3) 0.6262(3) 0.0314(5) Uani 1 2 d . . .
C10 C 0.5116(3) 0.1654(3) 0.5855(3) 0.0357(6) Uani 1 2 d . . .
C11 C 0.5207(3) 0.2510(3) 0.4938(3) 0.0360(6) Uani 1 2 d . . .
C12 C 0.4142(3) 0.2940(2) 0.4493(3) 0.0297(5) Uani 1 2 d . . .
C13 C -0.0092(3) 0.1958(2) 0.2839(3) 0.0253(5) Uani 1 2 d . . .
C14 C -0.0394(3) 0.0614(3) 0.1962(3) 0.0278(5) Uani 1 2 d . . .
C15 C -0.1674(3) -0.0261(3) 0.0609(3) 0.0321(6) Uani 1 2 d . . .
C16 C -0.2714(3) 0.0187(3) 0.0100(3) 0.0345(6) Uani 1 2 d . . .
C17 C -0.2460(3) 0.1515(3) 0.0938(3) 0.0352(6) Uani 1 2 d . . .
C18 C -0.1174(3) 0.2359(3) 0.2279(3) 0.0307(5) Uani 1 2 d . . .

loop_
_atom_site_aniso_label
_atom_site_aniso_U_11
_atom_site_aniso_U_22
_atom_site_aniso_U_33
_atom_site_aniso_U_23
_atom_site_aniso_U_13
_atom_site_aniso_U_12
As 0.02745(13) 0.02336(12) 0.02315(12) 0.00856(9) 0.01014(10) 0.01055(10)
F2 0.0260(8) 0.0459(10) 0.0365(9) 0.0049(7) 0.0099(7) 0.0019(7)
F3 0.0474(11) 0.0504(10) 0.0260(8) -0.0020(7) 0.0007(7) 0.0092(8)
F4 0.0731(13) 0.0701(12) 0.0284(8) 0.0172(8) 0.0284(9) 0.0373(11)
F5 0.0397(10) 0.0790(14) 0.0470(10) 0.0242(10) 0.0287(9) 0.0178(10)
F6 0.0246(8) 0.0528(10) 0.0325(8) 0.0087(7) 0.0084(7) 0.0022(7)
F8 0.0355(8) 0.0404(9) 0.0468(9) 0.0256(7) 0.0268(7) 0.0214(7)
F9 0.0485(10) 0.0510(10) 0.0468(10) 0.0249(8) 0.0134(8) 0.0325(9)
F10 0.0259(9) 0.0523(11) 0.0638(12) 0.0016(9) 0.0045(8) 0.0228(8)
F11 0.0310(9) 0.0485(10) 0.0794(13) 0.0062(9) 0.0342(9) 0.0092(8)
F12 0.0449(10) 0.0370(9) 0.0441(9) 0.0142(7) 0.0297(8) 0.0095(7)
F14 0.0360(9) 0.0309(8) 0.0404(9) 0.0059(7) 0.0065(7) 0.0198(7)
F15 0.0506(11) 0.0307(8) 0.0406(9) -0.0016(7) 0.0070(8) 0.0135(8)
F16 0.0333(9) 0.0543(11) 0.0394(9) 0.0043(8) -0.0031(7) 0.0107(8)
F17 0.0384(10) 0.0621(12) 0.0567(11) 0.0181(9) 0.0050(8) 0.0314(9)
F18 0.0449(10) 0.0351(9) 0.0468(10) 0.0053(7) 0.0082(8) 0.0256(8)
C1 0.0257(12) 0.0232(11) 0.0221(11) 0.0058(9) 0.0087(9) 0.0136(10)
C2 0.0250(13) 0.0287(12) 0.0300(12) 0.0074(10) 0.0100(10) 0.0110(10)
C3 0.0356(14) 0.0330(13) 0.0221(12) 0.0032(10) 0.0053(11) 0.0161(12)
C4 0.0486(17) 0.0405(15) 0.0252(12) 0.0139(11) 0.0194(12) 0.0287(13)
C5 0.0314(14) 0.0451(15) 0.0347(14) 0.0184(12) 0.0192(12) 0.0195(12)
C6 0.0247(12) 0.0323(13) 0.0263(12) 0.0082(10) 0.0086(10) 0.0122(10)
C7 0.0220(12) 0.0252(11) 0.0226(11) 0.0042(9) 0.0100(9) 0.0091(10)
C8 0.0229(12) 0.0296(12) 0.0261(12) 0.0072(10) 0.0113(10) 0.0107(10)
C9 0.0301(13) 0.0298(13) 0.0277(13) 0.0055(10) 0.0053(11) 0.0138(11)
C10 0.0206(12) 0.0325(13) 0.0382(14) -0.0050(11) 0.0027(11) 0.0126(11)
C11 0.0199(12) 0.0334(14) 0.0392(14) -0.0028(11) 0.0133(11) 0.0029(11)
C12 0.0299(13) 0.0240(12) 0.0288(12) 0.0027(10) 0.0152(11) 0.0061(10)
C13 0.0285(13) 0.0283(12) 0.0197(11) 0.0082(9) 0.0099(10) 0.0128(10)
C14 0.0308(13) 0.0297(12) 0.0252(12) 0.0110(10) 0.0107(10) 0.0152(11)
C15 0.0357(14) 0.0273(12) 0.0265(12) 0.0050(10) 0.0107(11) 0.0105(11)
C16 0.0271(13) 0.0397(14) 0.0249(12) 0.0079(11) 0.0049(10) 0.0082(11)
C17 0.0283(13) 0.0448(15) 0.0346(14) 0.0177(12) 0.0084(11) 0.0195(12)
C18 0.0348(14) 0.0301(13) 0.0286(12) 0.0103(10) 0.0112(11) 0.0172(11)

loop_
_geom_bond_atom_site_label_1
_geom_bond_atom_site_label_2
_geom_bond_distance
_geom_bond_site_symmetry_2
_geom_bond_publ_flag
As C7 1.953(3) . ?
As C13 1.961(3) . ?
As C1 1.972(2) . ?
F2 C2 1.349(3) . ?
F3 C3 1.334(3) . ?
F4 C4 1.340(3) . ?
F5 C5 1.341(3) . ?
F6 C6 1.342(3) . ?
F8 C8 1.348(3) . ?
F9 C9 1.340(3) . ?
F10 C10 1.338(3) . ?
F11 C11 1.337(3) . ?
F12 C12 1.347(3) . ?
F14 C14 1.344(3) . ?
F15 C15 1.343(3) . ?
F16 C16 1.335(3) . ?
F17 C17 1.337(3) . ?
F18 C18 1.346(3) . ?
C1 C6 1.376(3) . ?
C1 C2 1.383(4) . ?
C2 C3 1.374(4) . ?
C3 C4 1.379(4) . ?
C4 C5 1.368(4) . ?
C5 C6 1.382(4) . ?
C7 C12 1.387(3) . ?
C7 C8 1.394(3) . ?
C8 C9 1.366(4) . ?
C9 C10 1.378(4) . ?
C10 C11 1.371(4) . ?
C11 C12 1.378(4) . ?
C13 C14 1.383(3) . ?
C13 C18 1.388(3) . ?
C14 C15 1.377(4) . ?
C15 C16 1.378(4) . ?
C16 C17 1.375(4) . ?
C17 C18 1.371(4) . ?

loop_
_cod_related_entry_id
_cod_related_entry_database
_cod_related_entry_code
1 ChemSpider 537048
